data_2015671
loop_
_publ_author_name
'Lemmerer, Andreas'
'Billing, David G.'

_publ_section_title
;
 Two packing motifs based upon chains of edge-sharing PbI~6~ octahedra
;
_journal_coeditor_code AV3041
_journal_issue 12
_journal_name_full 'Acta Crystallographica Section C'
_journal_page_first m597
_journal_page_last m601
_journal_paper_doi 10.1107/S0108270106039746
_journal_volume 62
_journal_year 2006
_chemical_formula_iupac '(C8 H12 N)2 [Pb I4]'
_chemical_formula_moiety '2C8 H12 N + , I4 Pb 2-'
_chemical_formula_sum 'C16 H24 I4 N2 Pb'
_chemical_formula_weight 959.16
_chemical_name_systematic
;
catena-poly[bis(3,5-dimethylanilinium) [[diiodolead(II)]-di-\m-iodo]]
;
_space_group_IT_number 15
_symmetry_cell_setting monoclinic
_symmetry_space_group_name_Hall '-C 2yc'
_symmetry_space_group_name_H-M 'C 1 2/c 1'
_audit_creation_method 'WinGX routine CIF_UPDATE'
_cell_angle_alpha 90
_cell_angle_beta 122.725(3)
_cell_angle_gamma 90
_cell_formula_units_Z 4
_cell_length_a 30.1215(19)
_cell_length_b 4.6111(3)
_cell_length_c 20.4599(12)
_cell_measurement_reflns_used 976
_cell_measurement_temperature 293(2)
_cell_measurement_theta_max 28.021
_cell_measurement_theta_min 2.366
_cell_volume 2390.7(3)
_computing_cell_refinement 'SAINT-Plus (Bruker, 1999)'
_computing_data_collection 'SMART-NT (Bruker, 1998)'
_computing_data_reduction SAINT-Plus
_computing_molecular_graphics
;
ORTEP-3 for Windows (Farrugia, 1997) and DIAMOND (Brandenburg,
2001)
;
_computing_publication_material 'WinGX (Farrugia, 1999) and PLATON (Spek, 2003)'
_computing_structure_refinement 'SHELXL97 (Sheldrick, 1997)'
_computing_structure_solution 'SHELXS97 (Sheldrick, 1997)'
_diffrn_measured_fraction_theta_full 0.998
_diffrn_measured_fraction_theta_max 0.998
_diffrn_measurement_device_type 'Bruker SMART CCD area-detector'
_diffrn_measurement_method '\f and w'
_diffrn_radiation_type MoK\a
_diffrn_radiation_wavelength 0.71073
_diffrn_reflns_av_R_equivalents 0.0442
_diffrn_reflns_limit_h_max 39
_diffrn_reflns_limit_h_min -39
_diffrn_reflns_limit_k_max 6
_diffrn_reflns_limit_k_min -6
_diffrn_reflns_limit_l_max 27
_diffrn_reflns_limit_l_min -27
_diffrn_reflns_number 11071
_diffrn_reflns_theta_full 28
_diffrn_reflns_theta_max 28
_diffrn_reflns_theta_min 1.61
_exptl_absorpt_coefficient_mu 12.224
_exptl_absorpt_correction_T_max 0.7815
_exptl_absorpt_correction_T_min 0.1744
_exptl_absorpt_correction_type integration
_exptl_absorpt_process_details '(XPREP in SAINT-Plus; Bruker, 1999)'
_exptl_crystal_colour yellow
_exptl_crystal_density_diffrn 2.665
_exptl_crystal_density_method 'not measured'
_exptl_crystal_description plate
_exptl_crystal_F_000 1712
_exptl_crystal_size_max 0.2
_exptl_crystal_size_mid 0.13
_exptl_crystal_size_min 0.02
_refine_diff_density_max 0.593
_refine_diff_density_min -1.077
_refine_ls_extinction_method none
_refine_ls_goodness_of_fit_ref 1.068
_refine_ls_hydrogen_treatment constr
_refine_ls_matrix_type full
_refine_ls_number_parameters 108
_refine_ls_number_reflns 2871
_refine_ls_number_restraints 0
_refine_ls_restrained_S_all 1.068
_refine_ls_R_factor_gt 0.0238
_refine_ls_shift/su_max 0.005
_refine_ls_structure_factor_coef Fsqd
_refine_ls_weighting_details 'calc w = 1/[\s^2^(Fo^2^)+(0.0195P)^2^] where P=(Fo^2^+2Fc^2^)/3'
_refine_ls_weighting_scheme calc
_refine_ls_wR_factor_ref 0.0503
_reflns_number_gt 2337
_reflns_number_total 2871
_reflns_threshold_expression I>2\s(I)
_cod_data_source_file av3041.cif
_cod_data_source_block II
_cod_depositor_comments
;
The following automatic conversions were performed:
'_symmetry_cell_setting' value 'Monoclinic' changed to 'monoclinic'
according to '/home/saulius/struct/CIF-dictionaries/cif_core.dic'
dictionary named 'cif_core.dic' version 2.4.1 from 2010-06-29.

Automatic conversion script
Id: cif_fix_enum 1527 2010-12-29 10:47:43Z saulius 

The following automatic conversions were performed:

'_symmetry_cell_setting' value 'Monoclinic' changed to 'monoclinic'
according to /home/saulius/struct/CIF-dictionaries/cif_core.dic
dictionary named 'cif_core.dic' version 2.4.1 from 2010-06-29.

Automatic conversion script
Id: cif_fix_values 1715 2011-07-08 13:25:40Z adriana 
;
_cod_original_sg_symbol_H-M 'C 2/c'
_cod_database_code 2015671
_cod_database_fobs_code 2015671

loop_
_symmetry_equiv_pos_as_xyz
'x, y, z'
'-x, y, -z+1/2'
'x+1/2, y+1/2, z'
'-x+1/2, y+1/2, -z+1/2'
'-x, -y, -z'
'x, -y, z-1/2'
'-x+1/2, -y+1/2, -z'
'x+1/2, -y+1/2, z-1/2'

loop_
_atom_site_type_symbol
_atom_site_label
_atom_site_fract_x
_atom_site_fract_y
_atom_site_fract_z
_atom_site_U_iso_or_equiv
_atom_site_adp_type
_atom_site_calc_flag
_atom_site_refinement_flags
_atom_site_occupancy
C C1 0.12526(16) 0.3881(9) 0.0642(2) 0.0340(9) Uani d . 1
C C2 0.15658(18) 0.2804(9) 0.0392(3) 0.0374(10) Uani d . 1
H H2 0.1517 0.3447 -0.0074 0.045 Uiso calc R 1
C C3 0.19504(17) 0.0776(10) 0.0835(3) 0.0378(10) Uani d . 1
C C4 0.19935(17) -0.0201(10) 0.1509(2) 0.0375(10) Uani d . 1
H H4 0.2245 -0.1608 0.1805 0.045 Uiso calc R 1
C C5 0.16778(16) 0.0829(9) 0.1760(2) 0.0338(9) Uani d . 1
C C6 0.12997(17) 0.2901(9) 0.1316(2) 0.0370(10) Uani d . 1
H H6 0.1081 0.3624 0.1468 0.044 Uiso calc R 1
C C7 0.2302(2) -0.0384(12) 0.0585(3) 0.0564(13) Uani d . 1
H H7A 0.2437 -0.2246 0.082 0.068 Uiso calc R 1
H H7B 0.2591 0.093 0.0747 0.068 Uiso calc R 1
H H7C 0.2104 -0.0576 0.003 0.068 Uiso calc R 1
C C8 0.1730(2) -0.0303(12) 0.2494(3) 0.0493(12) Uani d . 1
H H8A 0.1437 -0.1547 0.2358 0.059 Uiso calc R 1
H H8B 0.1734 0.1298 0.2797 0.059 Uiso calc R 1
H H8C 0.2053 -0.1377 0.2792 0.059 Uiso calc R 1
N N1 0.08449(14) 0.6059(8) 0.0165(2) 0.0425(9) Uani d . 1
H H1A 0.0767 0.7059 0.0462 0.064 Uiso calc R 1
H H1B 0.0556 0.517 -0.0211 0.064 Uiso calc R 1
H H1C 0.0965 0.7262 -0.0045 0.064 Uiso calc R 1
Pb Pb1 0 0.80953(5) 0.25 0.03638(8) Uani d S 1
I I2 0.089981(12) 1.30490(7) 0.336893(17) 0.04405(9) Uani d . 1
I I1 0.014765(11) 0.86060(6) 0.106928(15) 0.03732(8) Uani d . 1

loop_
_atom_site_aniso_label
_atom_site_aniso_U_11
_atom_site_aniso_U_22
_atom_site_aniso_U_33
_atom_site_aniso_U_12
_atom_site_aniso_U_13
_atom_site_aniso_U_23
C1 0.029(2) 0.025(2) 0.039(2) -0.0020(18) 0.012(2) -0.0011(18)
C2 0.037(3) 0.036(2) 0.042(2) -0.003(2) 0.023(2) -0.0028(19)
C3 0.031(2) 0.042(2) 0.042(2) -0.004(2) 0.021(2) -0.003(2)
C4 0.027(2) 0.042(3) 0.037(2) 0.003(2) 0.013(2) 0.004(2)
C5 0.028(2) 0.034(2) 0.032(2) -0.0020(18) 0.0116(19) -0.0009(18)
C6 0.034(2) 0.037(2) 0.041(2) -0.0013(19) 0.021(2) -0.0051(19)
C7 0.056(3) 0.069(3) 0.056(3) 0.016(3) 0.037(3) 0.005(3)
C8 0.043(3) 0.068(3) 0.037(2) -0.003(3) 0.023(2) 0.000(2)
N1 0.039(2) 0.040(2) 0.042(2) 0.0047(18) 0.0171(18) 0.0042(18)
Pb1 0.04576(16) 0.03459(14) 0.03240(12) 0 0.02350(12) 0
I2 0.04358(19) 0.04435(19) 0.04324(17) -0.00114(14) 0.02282(15) -0.00773(13)
I1 0.04195(18) 0.04087(16) 0.03457(15) -0.00026(13) 0.02424(14) -0.00036(12)

loop_
_atom_type_symbol
_atom_type_description
_atom_type_scat_dispersion_real
_atom_type_scat_dispersion_imag
_atom_type_scat_source
C C 0.0033 0.0016 'International Tables Vol C Tables 4.2.6.8 and 6.1.1.4'
H H 0 0 'International Tables Vol C Tables 4.2.6.8 and 6.1.1.4'
I I -0.4742 1.8119 'International Tables Vol C Tables 4.2.6.8 and 6.1.1.4'
N N 0.0061 0.0033 'International Tables Vol C Tables 4.2.6.8 and 6.1.1.4'
Pb Pb -3.3944 10.1111 'International Tables Vol C Tables 4.2.6.8 and 6.1.1.4'

loop_
_geom_angle_atom_site_label_1
_geom_angle_atom_site_label_2
_geom_angle_atom_site_label_3
_geom_angle_site_symmetry_1
_geom_angle_site_symmetry_3
_geom_angle
_geom_angle_publ_flag
C6 C1 C2 . . 121.9(4) ?
C6 C1 N1 . . 118.8(4) ?
C2 C1 N1 . . 119.3(4) ?
C3 C2 C1 . . 119.8(4) ?
C3 C2 H2 . . 120.1 ?
C1 C2 H2 . . 120.1 ?
C2 C3 C4 . . 117.9(4) ?
C2 C3 C7 . . 120.9(4) ?
C4 C3 C7 . . 121.2(4) ?
C5 C4 C3 . . 122.8(4) ?
C5 C4 H4 . . 118.6 ?
C3 C4 H4 . . 118.6 ?
C6 C5 C4 . . 118.6(4) ?
C6 C5 C8 . . 119.8(4) ?
C4 C5 C8 . . 121.6(4) ?
C1 C6 C5 . . 119.0(4) ?
C1 C6 H6 . . 120.5 ?
C5 C6 H6 . . 120.5 ?
C3 C7 H7A . . 109.5 ?
C3 C7 H7B . . 109.5 ?
H7A C7 H7B . . 109.5 ?
C3 C7 H7C . . 109.5 ?
H7A C7 H7C . . 109.5 ?
H7B C7 H7C . . 109.5 ?
C5 C8 H8A . . 109.5 ?
C5 C8 H8B . . 109.5 ?
H8A C8 H8B . . 109.5 ?
C5 C8 H8C . . 109.5 ?
H8A C8 H8C . . 109.5 ?
H8B C8 H8C . . 109.5 ?
C1 N1 H1A . . 109.5 ?
C1 N1 H1B . . 109.5 ?
H1A N1 H1B . . 109.5 ?
C1 N1 H1C . . 109.5 ?
H1A N1 H1C . . 109.5 ?
H1B N1 H1C . . 109.5 ?
I1 Pb1 I1 . 2 171.556(13) y
I1 Pb1 I2 . . 87.785(9) y
I1 Pb1 I2 2 . 86.269(9) y
I1 Pb1 I2 . 2 86.269(9) ?
I1 Pb1 I2 2 2 87.785(9) ?
I1 Pb1 I2 . 2_545 92.250(9) y
I1 Pb1 I2 2 2_545 93.752(9) y
I1 Pb1 I2 . 1_545 93.752(9) ?
I1 Pb1 I2 2 1_545 92.250(9) ?

loop_
_geom_bond_atom_site_label_1
_geom_bond_atom_site_label_2
_geom_bond_site_symmetry_2
_geom_bond_distance
_geom_bond_publ_flag
C1 C6 . 1.384(6) ?
C1 C2 . 1.386(6) ?
C1 N1 . 1.474(5) ?
C2 C3 . 1.380(6) ?
C2 H2 . 0.93 ?
C3 C4 . 1.388(6) ?
C3 C7 . 1.502(6) ?
C4 C5 . 1.387(6) ?
C4 H4 . 0.93 ?
C5 C6 . 1.385(6) ?
C5 C8 . 1.515(6) ?
C6 H6 . 0.93 ?
C7 H7A . 0.96 ?
C7 H7B . 0.96 ?
C7 H7C . 0.96 ?
C8 H8A . 0.96 ?
C8 H8B . 0.96 ?
C8 H8C . 0.96 ?
N1 H1A . 0.89 ?
N1 H1B . 0.89 ?
N1 H1C . 0.89 ?
Pb1 I1 . 3.1984(3) y
Pb1 I1 2 3.1984(3) ?
Pb1 I2 . 3.2426(4) y
Pb1 I2 2 3.2426(4) ?
Pb1 I2 2_545 3.2728(4) y
Pb1 I2 1_545 3.2728(4) ?
I2 Pb1 1_565 3.2728(4) ?

loop_
_geom_hbond_atom_site_label_D
_geom_hbond_atom_site_label_H
_geom_hbond_atom_site_label_A
_geom_hbond_site_symmetry_A
_geom_hbond_distance_DH
_geom_hbond_distance_HA
_geom_hbond_distance_DA
_geom_hbond_angle_DHA
N1 H1A I1 . 0.89 2.84 3.663(4) 155
N1 H1B I1 5_565 0.89 2.57 3.432(4) 165
N1 H1C I2 6_575 0.89 3.15 3.789(4) 131

loop_
_geom_torsion_atom_site_label_1
_geom_torsion_atom_site_label_2
_geom_torsion_atom_site_label_3
_geom_torsion_atom_site_label_4
_geom_torsion_site_symmetry_1
_geom_torsion_site_symmetry_4
_geom_torsion
C6 C1 C2 C3 . . -2.4(7)
N1 C1 C2 C3 . . 179.7(4)
C1 C2 C3 C4 . . 2.6(6)
C1 C2 C3 C7 . . -178.8(4)
C2 C3 C4 C5 . . -1.8(7)
C7 C3 C4 C5 . . 179.6(5)
C3 C4 C5 C6 . . 0.7(7)
C3 C4 C5 C8 . . 179.3(4)
C2 C1 C6 C5 . . 1.3(6)
N1 C1 C6 C5 . . 179.2(4)
C4 C5 C6 C1 . . -0.4(6)
C8 C5 C6 C1 . . -179.1(4)
I1 Pb1 I2 Pb1 . 1_565 86.249(9)
I1 Pb1 I2 Pb1 2 1_565 -87.752(9)
I2 Pb1 I2 Pb1 2 1_565 0
I2 Pb1 I2 Pb1 2_545 1_565 -179.991(9)
I2 Pb1 I2 Pb1 1_545 1_565 180
